data_1537032
loop_
_publ_author_name
'Fleck, M.'
'Bohaty, L.'
'Tillmanns, E.'

_publ_section_title
;
 Structural characterisation of MII guanidinium sulphate hydrates
 (MII=Mn,Fe,Co,Ni,Cd,VO)
;
_journal_name_full 'Solid State Sciences'
_journal_page_first 469
_journal_page_last 477
_journal_volume 6
_journal_year 2004
_chemical_formula_sum 'C2 H24 Co N6 O14 S2'
_chemical_name_systematic '(C (N H2)3)2 Co (S O4)2 (H2 O)6'
_space_group_IT_number 14
_symmetry_space_group_name_Hall '-P 2ybc'
_symmetry_space_group_name_H-M 'P 1 21/c 1'
_cell_angle_alpha 90
_cell_angle_beta 96.95
_cell_angle_gamma 90
_cell_formula_units_Z 2
_cell_length_a 10.088
_cell_length_b 7.648
_cell_length_c 12.02
_cell_volume 920.565
_citation_journal_id_ASTM SSSCFJ
_cod_data_source_file Fleck_SSSCFJ_2004_488.cif
_cod_data_source_block C2H24Co1N6O14S2
_cod_original_cell_volume 920.5651
_cod_original_formula_sum 'C2 H24 Co1 N6 O14 S2'
_cod_database_code 1537032

loop_
_symmetry_equiv_pos_as_xyz
x,y,z
-x,y+1/2,-z+1/2
-x,-y,-z
x,-y-1/2,z-1/2

loop_
_atom_site_label
_atom_site_type_symbol
_atom_site_fract_x
_atom_site_fract_y
_atom_site_fract_z
_atom_site_occupancy
_atom_site_U_iso_or_equiv
N3 N-3 0.1446 -0.196 0.32847 1 0.0
O2 O-2 0.46068 0.0408 0.16609 1 0.0
H6 H+1 0.267 0.114 -0.016 1 0.0
N1 N-3 0.1242 0.1009 0.32033 1 0.0
H3 H+1 0.51 0 0.231 1 0.0
O5 O-2 0.81474 0.54526 -0.2353 1 0.0
O4 O-2 0.76965 0.39279 -0.06866 1 0.0
O7 O-2 0.6136 0.6068 -0.15282 1 0.0
H7 H+1 0.121 0.174 0.286 1 0.0
H5 H+1 0.264 0.049 -0.135 1 0.0
C1 C+4 0.1303 -0.0511 0.26875 1 0.0
H10 H+1 0.122 0.032 0.127 1 0.0
H9 H+1 0.14 -0.161 0.134 1 0.0
O6 O-2 0.82748 0.69966 -0.05987 1 0.0
H4 H+1 0.442 0.142 0.186 1 0.0
H8 H+1 0.129 0.1 0.407 1 0.0
H11 H+1 0.168 -0.185 0.408 1 0.0
H2 H+1 0.598 0.315 -0.03 1 0.0
O1 O-2 0.5239 0.2667 -0.01948 1 0.0
N2 N-3 0.1184 -0.0596 0.1579 1 0.0
H1 H+1 0.495 0.34 0.026 1 0.0
O3 O-2 0.2947 0.0363 -0.04666 1 0.0
H12 H+1 0.151 -0.288 0.295 1 0.0
Co1 Co+2 0.5 0 0 1 0.0
S1 S+6 0.75742 0.56056 -0.12884 1 0.0
